data_4132256
loop_
_publ_author_name
'Jie, Kecheng'
'Liu, Ming'
'Zhou, Yujuan'
'Little, Marc A.'
'Pulido, Angeles'
'Chong, Samantha Y.'
'Stephenson, Andrew'
'Hughes, Ashlea R.'
'Sakakibara, Fumiyasu'
'Ogoshi, Tomoki'
'Blanc, Fr\'ed\'eric'
'Day, Graeme M.'
'Huang, Feihe'
'Cooper, Andrew I.'

_publ_section_title
;
 Near-Ideal Xylene Selectivity in Adaptive Molecular Pillar[ n]arene
 Crystals.
;
_journal_issue 22
_journal_name_full 'Journal of the American Chemical Society'
_journal_page_first 6921
_journal_page_last 6930
_journal_paper_doi 10.1021/jacs.8b02621
_journal_volume 140
_journal_year 2018
_chemical_formula_moiety 'C66 H84 O12, 2(C8 H10)'
_chemical_formula_sum 'C82 H104 O12'
_chemical_formula_weight 1281.65
_space_group_crystal_system triclinic
_space_group_IT_number 2
_space_group_name_Hall '-P 1'
_space_group_name_H-M_alt 'P -1'
_atom_sites_solution_hydrogens geom
_atom_sites_solution_primary direct
_audit_creation_date 2016-04-25
_audit_creation_method
;
Olex2 1.2-beta
(compiled 2016.02.19 svn.r3266 for OlexSys, GUI svn.r5155)
;
_cell_angle_alpha 95.741(11)
_cell_angle_beta 116.713(11)
_cell_angle_gamma 104.680(11)
_cell_formula_units_Z 1
_cell_length_a 12.867(6)
_cell_length_b 13.018(6)
_cell_length_c 13.291(6)
_cell_measurement_reflns_used 2790
_cell_measurement_temperature 100
_cell_measurement_theta_max 22.968
_cell_measurement_theta_min 2.352
_cell_volume 1863.8(15)
_computing_cell_refinement 'SAINT v8.34A (Bruker, 2013)'
_computing_data_collection 'CrystalClear-SM Expert 2.0 r7 (Rigaku, 2011)'
_computing_data_reduction 'SAINT v8.34A (Bruker, 2013)'
_computing_molecular_graphics 'Olex2 (Dolomanov et al., 2009)'
_computing_publication_material 'Olex2 (Dolomanov et al., 2009)'
_computing_structure_refinement 'ShelXL (Sheldrick, 2015)'
_computing_structure_solution 'ShelXT (Sheldrick, 2015)'
_diffrn_ambient_temperature 100
_diffrn_detector CCD
_diffrn_detector_area_resol_mean 28.5714
_diffrn_detector_type 'Rigaku Saturn724+'
_diffrn_measured_fraction_theta_full 0.997
_diffrn_measured_fraction_theta_max 0.976
_diffrn_measurement_device 'AFC12 (Right): Kappa 3 circle'
_diffrn_measurement_device_type 'Rigaku Saturn724+ (2x2 bin mode)'
_diffrn_measurement_method 'profile data from \w-scans'
_diffrn_measurement_specimen_support 'Mitegen 50um'
_diffrn_radiation_collimation 0.3
_diffrn_radiation_monochromator Confocal
_diffrn_radiation_probe x-ray
_diffrn_radiation_type MoK\a
_diffrn_radiation_wavelength 0.71073
_diffrn_reflns_av_R_equivalents 0.0752
_diffrn_reflns_av_unetI/netI 0.1124
_diffrn_reflns_Laue_measured_fraction_full 0.997
_diffrn_reflns_Laue_measured_fraction_max 0.976
_diffrn_reflns_limit_h_max 14
_diffrn_reflns_limit_h_min -14
_diffrn_reflns_limit_k_max 14
_diffrn_reflns_limit_k_min -14
_diffrn_reflns_limit_l_max 14
_diffrn_reflns_limit_l_min -12
_diffrn_reflns_number 13261
_diffrn_reflns_point_group_measured_fraction_full 0.997
_diffrn_reflns_point_group_measured_fraction_max 0.976
_diffrn_reflns_theta_full 23.150
_diffrn_reflns_theta_max 23.438
_diffrn_reflns_theta_min 1.669
_diffrn_source 'Rotating Anode'
_diffrn_source_current 24.0
_diffrn_source_power 1.2
_diffrn_source_target Mo
_diffrn_source_type 'Rotating Anode'
_diffrn_source_voltage 50.0
_diffrn_standards_number 0
_exptl_absorpt_coefficient_mu 0.075
_exptl_absorpt_correction_T_max 0.8619
_exptl_absorpt_correction_T_min 0.5901
_exptl_absorpt_correction_type multi-scan
_exptl_absorpt_process_details
;
SADABS-2014/5 (Bruker,2014/5) was used for absorption correction.
wR2(int) was 0.0950 before and 0.0768 after correction.
The Ratio of minimum to maximum transmission is 0.6847.
The \l/2 correction factor is Not present.
;
_exptl_crystal_colour colourless
_exptl_crystal_colour_primary colourless
_exptl_crystal_density_diffrn 1.142
_exptl_crystal_description block
_exptl_crystal_F_000 692
_exptl_crystal_size_max 0.256
_exptl_crystal_size_mid 0.124
_exptl_crystal_size_min 0.116
_refine_diff_density_max 0.433
_refine_diff_density_min -0.352
_refine_diff_density_rms 0.086
_refine_ls_extinction_method none
_refine_ls_goodness_of_fit_ref 1.056
_refine_ls_hydrogen_treatment constr
_refine_ls_matrix_type full
_refine_ls_number_parameters 432
_refine_ls_number_reflns 5347
_refine_ls_number_restraints 54
_refine_ls_restrained_S_all 1.051
_refine_ls_R_factor_all 0.1421
_refine_ls_R_factor_gt 0.0914
_refine_ls_shift/su_max 0.000
_refine_ls_shift/su_mean 0.000
_refine_ls_structure_factor_coef Fsqd
_refine_ls_weighting_details 'w=1/[\s^2^(Fo^2^)+(0.1408P)^2^+2.1125P] where P=(Fo^2^+2Fc^2^)/3'
_refine_ls_weighting_scheme calc
_refine_ls_wR_factor_gt 0.2494
_refine_ls_wR_factor_ref 0.2834
_reflns_Friedel_coverage 0.000
_reflns_number_gt 3207
_reflns_number_total 5347
_reflns_threshold_expression 'I > 2\s(I)'
_cod_data_source_file ja8b02621_si_004.cif
_cod_data_source_block pillar-6-arene-Et_m-xylene_100K
_cod_database_code 4132256
_shelx_space_group_comment
;
The symmetry employed for this shelxl refinement is uniquely defined
by the following loop, which should always be used as a source of
symmetry information in preference to the above space-group names.
They are only intended as comments.
;
_olex2_refinement_description
;
1. Fixed Uiso
 At 1.2 times of:
  All C(H) groups, All C(H,H) groups
 At 1.5 times of:
  All C(H,H,H) groups
2. Rigid body (RIGU) restrains
 C41, C37, C38, C39, C40, C35, C36, C34
 with sigma for 1-2 distances of 0.004 and sigma for 1-3 distances of 0.004
3.a Secondary CH2 refined with riding coordinates:
 C7(H7A,H7B), C8(H8A,H8B), C15(H15A,H15B), C22(H22A,H22B), C24(H24A,H24B),
 C26(H26A,H26B), C28(H28A,H28B), C30(H30A,H30B), C32(H32A,H32B)
3.b Aromatic/amide H refined with riding coordinates:
 C2(H2), C5(H5), C10(H10), C13(H13), C17(H17), C20(H20), C36(H36), C38(H38),
 C39(H39), C40(H40)
3.c Idealised Me refined as rotating group:
 C23(H23A,H23B,H23C), C25(H25A,H25B,H25C), C27(H27A,H27B,H27C), C29(H29A,H29B,
 H29C), C31(H31A,H31B,H31C), C33(H33A,H33B,H33C), C34(H34A,H34B,H34C), C41(H41A,
 H41B,H41C)
;
_shelx_shelxl_version_number 2014/7
_olex2_submission_special_instructions 'No special instructions were received'

loop_
_space_group_symop_operation_xyz
'x, y, z'
'-x, -y, -z'

loop_
_atom_site_label
_atom_site_type_symbol
_atom_site_fract_x
_atom_site_fract_y
_atom_site_fract_z
_atom_site_U_iso_or_equiv
_atom_site_adp_type
_atom_site_occupancy
_atom_site_site_symmetry_order
_atom_site_calc_flag
_atom_site_refinement_flags_posn
_atom_site_refinement_flags_adp
O1 O -0.0956(3) 0.1645(3) 0.1750(3) 0.0378(10) Uani 1 1 d . .
O2 O 0.3695(3) 0.1599(3) 0.4801(3) 0.0333(9) Uani 1 1 d . .
O3 O 0.2084(3) 0.4609(3) 0.3924(3) 0.0318(9) Uani 1 1 d . .
O4 O 0.1300(3) 0.5394(3) 0.7659(3) 0.0311(9) Uani 1 1 d . .
O5 O 0.2907(3) 0.8401(3) 0.6132(3) 0.0347(9) Uani 1 1 d . .
O6 O 0.7617(3) 0.8356(3) 0.9018(3) 0.0336(9) Uani 1 1 d . .
C1 C 0.2535(4) 0.1626(4) 0.4078(4) 0.0262(12) Uani 1 1 d . .
C2 C 0.1952(4) 0.2263(4) 0.4400(4) 0.0300(13) Uani 1 1 d . .
H2 H 0.2364 0.2704 0.5172 0.036 Uiso 1 1 calc R .
C3 C 0.0794(5) 0.2265(4) 0.3619(4) 0.0288(12) Uani 1 1 d . .
C4 C 0.0184(4) 0.1597(4) 0.2475(4) 0.0295(13) Uani 1 1 d . .
C5 C 0.0769(4) 0.0959(4) 0.2170(5) 0.0303(13) Uani 1 1 d . .
H5 H 0.0344 0.0490 0.1410 0.036 Uiso 1 1 calc R .
C6 C 0.1936(5) 0.0986(4) 0.2930(4) 0.0276(12) Uani 1 1 d . .
C7 C 0.2577(4) 0.0325(4) 0.2559(5) 0.0303(13) Uani 1 1 d . .
H7A H 0.1968 -0.0178 0.1786 0.036 Uiso 1 1 calc R .
H7B H 0.2850 -0.0131 0.3114 0.036 Uiso 1 1 calc R .
C8 C 0.0163(5) 0.2995(4) 0.3900(5) 0.0314(13) Uani 1 1 d . .
H8A H -0.0457 0.2546 0.4069 0.038 Uiso 1 1 calc R .
H8B H -0.0290 0.3238 0.3195 0.038 Uiso 1 1 calc R .
C9 C 0.0982(4) 0.4003(4) 0.4904(4) 0.0273(12) Uani 1 1 d . .
C10 C 0.0767(4) 0.4202(4) 0.5832(4) 0.0257(12) Uani 1 1 d . .
H10 H 0.0130 0.3670 0.5864 0.031 Uiso 1 1 calc R .
C11 C 0.1463(4) 0.5161(4) 0.6709(4) 0.0268(12) Uani 1 1 d . .
C12 C 0.2407(4) 0.5958(4) 0.6689(4) 0.0285(12) Uani 1 1 d . .
C13 C 0.2627(4) 0.5754(4) 0.5768(4) 0.0287(12) Uani 1 1 d . .
H13 H 0.3265 0.6286 0.5739 0.034 Uiso 1 1 calc R .
C14 C 0.1941(4) 0.4794(4) 0.4890(4) 0.0274(12) Uani 1 1 d . .
C15 C 0.3125(4) 0.7022(4) 0.7652(5) 0.0295(13) Uani 1 1 d . .
H15A H 0.2562 0.7440 0.7582 0.035 Uiso 1 1 calc R .
H15B H 0.3413 0.6839 0.8416 0.035 Uiso 1 1 calc R .
C16 C 0.4231(5) 0.7741(4) 0.7611(4) 0.0299(13) Uani 1 1 d . .
C17 C 0.5397(5) 0.7729(4) 0.8338(4) 0.0286(12) Uani 1 1 d . .
H17 H 0.5496 0.7294 0.8886 0.034 Uiso 1 1 calc R .
C18 C 0.6437(5) 0.8330(4) 0.8301(4) 0.0288(12) Uani 1 1 d . .
C19 C 0.6304(4) 0.9000(4) 0.7511(4) 0.0284(13) Uani 1 1 d . .
C20 C 0.5143(5) 0.9021(4) 0.6799(4) 0.0291(13) Uani 1 1 d . .
H20 H 0.5047 0.9462 0.6256 0.035 Uiso 1 1 calc R .
C21 C 0.4087(4) 0.8420(4) 0.6833(4) 0.0280(12) Uani 1 1 d . .
C22 C 0.4379(5) 0.2329(4) 0.5944(4) 0.0340(13) Uani 1 1 d . .
H22A H 0.3949 0.2135 0.6391 0.041 Uiso 1 1 calc R .
H22B H 0.4453 0.3094 0.5886 0.041 Uiso 1 1 calc R .
C23 C 0.5638(5) 0.2221(5) 0.6541(5) 0.0463(16) Uani 1 1 d . .
H23A H 0.6018 0.2331 0.6048 0.069 Uiso 1 1 calc GR .
H23B H 0.5562 0.1487 0.6681 0.069 Uiso 1 1 calc GR .
H23C H 0.6156 0.2773 0.7285 0.069 Uiso 1 1 calc GR .
C24 C -0.1578(5) 0.1067(5) 0.0540(4) 0.0388(14) Uani 1 1 d . .
H24A H -0.1895 0.0267 0.0450 0.047 Uiso 1 1 calc R .
H24B H -0.1003 0.1212 0.0226 0.047 Uiso 1 1 calc R .
C25 C -0.2627(5) 0.1482(5) -0.0091(5) 0.0442(15) Uani 1 1 d . .
H25A H -0.3088 0.1100 -0.0917 0.066 Uiso 1 1 calc GR .
H25B H -0.2298 0.2271 -0.0007 0.066 Uiso 1 1 calc GR .
H25C H -0.3179 0.1346 0.0239 0.066 Uiso 1 1 calc GR .
C26 C 0.0316(5) 0.4618(4) 0.7706(5) 0.0355(14) Uani 1 1 d . .
H26A H 0.0466 0.3911 0.7761 0.043 Uiso 1 1 calc R .
H26B H -0.0481 0.4488 0.6997 0.043 Uiso 1 1 calc R .
C27 C 0.0288(6) 0.5101(5) 0.8766(5) 0.0503(17) Uani 1 1 d . .
H27A H 0.0153 0.5805 0.8706 0.075 Uiso 1 1 calc GR .
H27B H 0.1077 0.5213 0.9462 0.075 Uiso 1 1 calc GR .
H27C H -0.0384 0.4598 0.8821 0.075 Uiso 1 1 calc GR .
C28 C 0.3324(5) 0.4851(5) 0.4145(5) 0.0388(14) Uani 1 1 d . .
H28A H 0.3796 0.4554 0.4796 0.047 Uiso 1 1 calc R .
H28B H 0.3741 0.5653 0.4352 0.047 Uiso 1 1 calc R .
C29 C 0.3250(5) 0.4314(5) 0.3030(5) 0.0470(16) Uani 1 1 d . .
H29A H 0.2763 0.4603 0.2391 0.070 Uiso 1 1 calc GR .
H29B H 0.2853 0.3519 0.2846 0.070 Uiso 1 1 calc GR .
H29C H 0.4084 0.4475 0.3137 0.070 Uiso 1 1 calc GR .
C30 C 0.7749(5) 0.7586(4) 0.9750(5) 0.0356(14) Uani 1 1 d . .
H30A H 0.7214 0.6832 0.9272 0.043 Uiso 1 1 calc R .
H30B H 0.7507 0.7774 1.0335 0.043 Uiso 1 1 calc R .
C31 C 0.9079(5) 0.7659(5) 1.0340(6) 0.0496(17) Uani 1 1 d . .
H31A H 0.9323 0.7519 0.9754 0.074 Uiso 1 1 calc GR .
H31B H 0.9189 0.7112 1.0801 0.074 Uiso 1 1 calc GR .
H31C H 0.9594 0.8393 1.0853 0.074 Uiso 1 1 calc GR .
C32 C 0.2770(5) 0.9212(5) 0.5463(5) 0.0405(15) Uani 1 1 d . .
H32A H 0.3072 0.9106 0.4908 0.049 Uiso 1 1 calc R .
H32B H 0.3253 0.9957 0.5984 0.049 Uiso 1 1 calc R .
C33 C 0.1419(5) 0.9077(5) 0.4818(6) 0.0532(18) Uani 1 1 d . .
H33A H 0.0959 0.8360 0.4259 0.080 Uiso 1 1 calc GR .
H33B H 0.1303 0.9656 0.4404 0.080 Uiso 1 1 calc GR .
H33C H 0.1115 0.9127 0.5372 0.080 Uiso 1 1 calc GR .
C34 C 0.5595(5) 0.4463(5) 0.9123(6) 0.0488(16) Uani 1 1 d . U
H34A H 0.6135 0.4495 0.9939 0.073 Uiso 1 1 calc GR .
H34B H 0.5325 0.5105 0.9075 0.073 Uiso 1 1 calc GR .
H34C H 0.6047 0.4457 0.8696 0.073 Uiso 1 1 calc GR .
C35 C 0.4471(5) 0.3425(4) 0.8593(5) 0.0380(13) Uani 1 1 d . U
C36 C 0.4617(5) 0.2440(4) 0.8849(5) 0.0357(13) Uani 1 1 d . U
H36 H 0.5415 0.2430 0.9369 0.043 Uiso 1 1 calc R .
C37 C 0.3597(5) 0.1459(4) 0.8346(4) 0.0337(13) Uani 1 1 d . U
C38 C 0.2435(5) 0.1489(5) 0.7600(5) 0.0373(13) Uani 1 1 d . U
H38 H 0.1737 0.0837 0.7258 0.045 Uiso 1 1 calc R .
C39 C 0.2294(5) 0.2473(5) 0.7354(5) 0.0436(14) Uani 1 1 d . U
H39 H 0.1499 0.2488 0.6832 0.052 Uiso 1 1 calc R .
C40 C 0.3299(5) 0.3430(5) 0.7861(5) 0.0438(14) Uani 1 1 d . U
H40 H 0.3182 0.4100 0.7704 0.053 Uiso 1 1 calc R .
C41 C 0.3795(6) 0.0413(5) 0.8666(5) 0.0466(15) Uani 1 1 d . U
H41A H 0.4428 0.0278 0.8505 0.070 Uiso 1 1 calc GR .
H41B H 0.3019 -0.0203 0.8205 0.070 Uiso 1 1 calc GR .
H41C H 0.4067 0.0486 0.9495 0.070 Uiso 1 1 calc GR .

loop_
_atom_site_aniso_label
_atom_site_aniso_U_11
_atom_site_aniso_U_22
_atom_site_aniso_U_33
_atom_site_aniso_U_23
_atom_site_aniso_U_13
_atom_site_aniso_U_12
O1 0.038(2) 0.049(2) 0.022(2) -0.0046(17) 0.0150(17) 0.0118(17)
O2 0.035(2) 0.045(2) 0.0197(19) 0.0045(16) 0.0150(17) 0.0122(16)
O3 0.038(2) 0.044(2) 0.0200(19) 0.0048(16) 0.0221(17) 0.0106(17)
O4 0.0370(19) 0.041(2) 0.023(2) 0.0067(16) 0.0228(17) 0.0102(16)
O5 0.034(2) 0.041(2) 0.029(2) 0.0125(17) 0.0164(17) 0.0097(16)
O6 0.040(2) 0.041(2) 0.023(2) 0.0094(16) 0.0192(18) 0.0116(17)
C1 0.029(3) 0.036(3) 0.018(3) 0.007(2) 0.016(2) 0.011(2)
C2 0.035(3) 0.039(3) 0.019(3) 0.004(2) 0.019(2) 0.006(2)
C3 0.038(3) 0.031(3) 0.023(3) 0.006(2) 0.022(3) 0.008(2)
C4 0.028(3) 0.038(3) 0.023(3) 0.004(2) 0.015(2) 0.008(2)
C5 0.036(3) 0.035(3) 0.021(3) 0.000(2) 0.019(2) 0.008(2)
C6 0.038(3) 0.031(3) 0.023(3) 0.007(2) 0.023(3) 0.011(2)
C7 0.037(3) 0.036(3) 0.022(3) 0.002(2) 0.020(2) 0.010(2)
C8 0.038(3) 0.036(3) 0.024(3) 0.006(2) 0.020(2) 0.010(2)
C9 0.031(3) 0.038(3) 0.021(3) 0.010(2) 0.016(2) 0.016(2)
C10 0.028(3) 0.032(3) 0.022(3) 0.009(2) 0.016(2) 0.010(2)
C11 0.032(3) 0.041(3) 0.018(3) 0.010(2) 0.019(2) 0.015(2)
C12 0.034(3) 0.033(3) 0.025(3) 0.012(2) 0.018(2) 0.013(2)
C13 0.029(3) 0.039(3) 0.026(3) 0.008(2) 0.021(2) 0.010(2)
C14 0.037(3) 0.033(3) 0.021(3) 0.006(2) 0.022(2) 0.012(2)
C15 0.037(3) 0.036(3) 0.024(3) 0.006(2) 0.023(2) 0.010(2)
C16 0.039(3) 0.033(3) 0.018(3) -0.003(2) 0.019(2) 0.006(2)
C17 0.041(3) 0.034(3) 0.017(3) 0.004(2) 0.021(2) 0.009(2)
C18 0.038(3) 0.032(3) 0.017(3) -0.002(2) 0.017(2) 0.009(2)
C19 0.036(3) 0.035(3) 0.023(3) 0.001(2) 0.024(3) 0.009(2)
C20 0.043(3) 0.028(3) 0.021(3) 0.004(2) 0.022(3) 0.009(2)
C21 0.035(3) 0.035(3) 0.016(3) 0.003(2) 0.017(2) 0.008(2)
C22 0.037(3) 0.040(3) 0.020(3) 0.002(2) 0.014(2) 0.009(2)
C23 0.050(4) 0.052(4) 0.032(3) 0.003(3) 0.019(3) 0.013(3)
C24 0.034(3) 0.059(4) 0.014(3) -0.002(3) 0.010(2) 0.010(3)
C25 0.044(3) 0.057(4) 0.025(3) 0.001(3) 0.017(3) 0.011(3)
C26 0.046(3) 0.045(3) 0.026(3) 0.008(3) 0.029(3) 0.009(3)
C27 0.065(4) 0.061(4) 0.036(4) 0.005(3) 0.041(3) 0.010(3)
C28 0.041(3) 0.048(3) 0.035(3) 0.006(3) 0.029(3) 0.011(3)
C29 0.054(4) 0.058(4) 0.038(4) 0.002(3) 0.037(3) 0.010(3)
C30 0.043(3) 0.045(3) 0.023(3) 0.010(2) 0.020(3) 0.013(3)
C31 0.053(4) 0.058(4) 0.045(4) 0.029(3) 0.025(3) 0.022(3)
C32 0.045(3) 0.048(3) 0.037(3) 0.022(3) 0.024(3) 0.017(3)
C33 0.049(4) 0.060(4) 0.053(4) 0.032(3) 0.023(3) 0.017(3)
C34 0.063(4) 0.046(3) 0.044(4) 0.011(3) 0.034(3) 0.015(3)
C35 0.057(3) 0.045(3) 0.027(3) 0.009(2) 0.031(3) 0.018(2)
C36 0.048(3) 0.047(3) 0.022(3) 0.008(2) 0.024(2) 0.018(2)
C37 0.046(3) 0.046(3) 0.016(3) 0.007(2) 0.022(2) 0.015(2)
C38 0.043(3) 0.056(3) 0.019(3) 0.007(2) 0.021(2) 0.016(2)
C39 0.050(3) 0.063(3) 0.031(3) 0.014(3) 0.026(3) 0.026(3)
C40 0.057(3) 0.059(3) 0.031(3) 0.015(3) 0.030(3) 0.027(3)
C41 0.057(4) 0.051(3) 0.037(3) 0.010(3) 0.030(3) 0.013(3)

loop_
_atom_type_symbol
_atom_type_description
_atom_type_scat_dispersion_real
_atom_type_scat_dispersion_imag
_atom_type_scat_source
C C 0.0033 0.0016 'International Tables Vol C Tables 4.2.6.8 and 6.1.1.4'
H H 0.0000 0.0000 'International Tables Vol C Tables 4.2.6.8 and 6.1.1.4'
O O 0.0106 0.0060 'International Tables Vol C Tables 4.2.6.8 and 6.1.1.4'

loop_
_geom_angle_atom_site_label_1
_geom_angle_atom_site_label_2
_geom_angle_atom_site_label_3
_geom_angle
_geom_angle_site_symmetry_1
_geom_angle_site_symmetry_3
C4 O1 C24 118.4(4) . .
C1 O2 C22 117.1(4) . .
C14 O3 C28 116.1(4) . .
C11 O4 C26 117.9(4) . .
C21 O5 C32 116.8(4) . .
C18 O6 C30 116.5(4) . .
O2 C1 C2 124.7(4) . .
O2 C1 C6 115.9(5) . .
C2 C1 C6 119.4(5) . .
C1 C2 H2 119.2 . .
C3 C2 C1 121.5(5) . .
C3 C2 H2 119.2 . .
C2 C3 C4 118.7(5) . .
C2 C3 C8 123.5(5) . .
C4 C3 C8 117.7(5) . .
O1 C4 C3 115.5(5) . .
O1 C4 C5 125.4(5) . .
C5 C4 C3 119.1(5) . .
C4 C5 H5 118.9 . .
C6 C5 C4 122.2(5) . .
C6 C5 H5 118.9 . .
C1 C6 C7 119.9(4) . .
C5 C6 C1 118.9(5) . .
C5 C6 C7 121.2(5) . .
C6 C7 H7A 108.4 . .
C6 C7 H7B 108.4 . .
C6 C7 C19 115.4(4) . 2_666
H7A C7 H7B 107.5 . .
C19 C7 H7A 108.4 2_666 .
C19 C7 H7B 108.4 2_666 .
C3 C8 H8A 108.1 . .
C3 C8 H8B 108.1 . .
C3 C8 C9 117.0(4) . .
H8A C8 H8B 107.3 . .
C9 C8 H8A 108.1 . .
C9 C8 H8B 108.1 . .
C10 C9 C8 121.5(4) . .
C10 C9 C14 118.1(4) . .
C14 C9 C8 120.4(5) . .
C9 C10 H10 119.3 . .
C11 C10 C9 121.3(4) . .
C11 C10 H10 119.3 . .
O4 C11 C12 115.5(4) . .
C10 C11 O4 123.7(4) . .
C10 C11 C12 120.7(5) . .
C11 C12 C15 119.1(5) . .
C13 C12 C11 117.8(5) . .
C13 C12 C15 123.1(4) . .
C12 C13 H13 119.0 . .
C14 C13 C12 121.9(4) . .
C14 C13 H13 119.0 . .
O3 C14 C9 116.8(4) . .
O3 C14 C13 122.8(4) . .
C13 C14 C9 120.1(5) . .
C12 C15 H15A 109.0 . .
C12 C15 H15B 109.0 . .
H15A C15 H15B 107.8 . .
C16 C15 C12 113.1(4) . .
C16 C15 H15A 109.0 . .
C16 C15 H15B 109.0 . .
C17 C16 C15 120.0(5) . .
C17 C16 C21 118.9(5) . .
C21 C16 C15 121.1(5) . .
C16 C17 H17 118.7 . .
C16 C17 C18 122.6(5) . .
C18 C17 H17 118.7 . .
O6 C18 C17 124.6(5) . .
O6 C18 C19 116.2(4) . .
C17 C18 C19 119.1(5) . .
C18 C19 C7 120.9(5) . 2_666
C20 C19 C7 121.0(5) . 2_666
C20 C19 C18 118.2(4) . .
C19 C20 H20 118.4 . .
C19 C20 C21 123.2(5) . .
C21 C20 H20 118.4 . .
O5 C21 C16 116.4(4) . .
O5 C21 C20 125.4(5) . .
C16 C21 C20 118.1(5) . .
O2 C22 H22A 110.1 . .
O2 C22 H22B 110.1 . .
O2 C22 C23 107.9(5) . .
H22A C22 H22B 108.4 . .
C23 C22 H22A 110.1 . .
C23 C22 H22B 110.1 . .
C22 C23 H23A 109.5 . .
C22 C23 H23B 109.5 . .
C22 C23 H23C 109.5 . .
H23A C23 H23B 109.5 . .
H23A C23 H23C 109.5 . .
H23B C23 H23C 109.5 . .
O1 C24 H24A 110.4 . .
O1 C24 H24B 110.4 . .
O1 C24 C25 106.6(5) . .
H24A C24 H24B 108.6 . .
C25 C24 H24A 110.4 . .
C25 C24 H24B 110.4 . .
C24 C25 H25A 109.5 . .
C24 C25 H25B 109.5 . .
C24 C25 H25C 109.5 . .
H25A C25 H25B 109.5 . .
H25A C25 H25C 109.5 . .
H25B C25 H25C 109.5 . .
O4 C26 H26A 110.3 . .
O4 C26 H26B 110.3 . .
O4 C26 C27 107.0(4) . .
H26A C26 H26B 108.6 . .
C27 C26 H26A 110.3 . .
C27 C26 H26B 110.3 . .
C26 C27 H27A 109.5 . .
C26 C27 H27B 109.5 . .
C26 C27 H27C 109.5 . .
H27A C27 H27B 109.5 . .
H27A C27 H27C 109.5 . .
H27B C27 H27C 109.5 . .
O3 C28 H28A 110.4 . .
O3 C28 H28B 110.4 . .
O3 C28 C29 106.7(4) . .
H28A C28 H28B 108.6 . .
C29 C28 H28A 110.4 . .
C29 C28 H28B 110.4 . .
C28 C29 H29A 109.5 . .
C28 C29 H29B 109.5 . .
C28 C29 H29C 109.5 . .
H29A C29 H29B 109.5 . .
H29A C29 H29C 109.5 . .
H29B C29 H29C 109.5 . .
O6 C30 H30A 110.2 . .
O6 C30 H30B 110.2 . .
O6 C30 C31 107.3(4) . .
H30A C30 H30B 108.5 . .
C31 C30 H30A 110.2 . .
C31 C30 H30B 110.2 . .
C30 C31 H31A 109.5 . .
C30 C31 H31B 109.5 . .
C30 C31 H31C 109.5 . .
H31A C31 H31B 109.5 . .
H31A C31 H31C 109.5 . .
H31B C31 H31C 109.5 . .
O5 C32 H32A 110.2 . .
O5 C32 H32B 110.2 . .
O5 C32 C33 107.5(4) . .
H32A C32 H32B 108.5 . .
C33 C32 H32A 110.2 . .
C33 C32 H32B 110.2 . .
C32 C33 H33A 109.5 . .
C32 C33 H33B 109.5 . .
C32 C33 H33C 109.5 . .
H33A C33 H33B 109.5 . .
H33A C33 H33C 109.5 . .
H33B C33 H33C 109.5 . .
H34A C34 H34B 109.5 . .
H34A C34 H34C 109.5 . .
H34B C34 H34C 109.5 . .
C35 C34 H34A 109.5 . .
C35 C34 H34B 109.5 . .
C35 C34 H34C 109.5 . .
C36 C35 C34 119.7(5) . .
C40 C35 C34 121.6(5) . .
C40 C35 C36 118.6(5) . .
C35 C36 H36 119.5 . .
C35 C36 C37 121.0(5) . .
C37 C36 H36 119.5 . .
C36 C37 C41 119.2(5) . .
C38 C37 C36 118.9(5) . .
C38 C37 C41 121.9(5) . .
C37 C38 H38 120.0 . .
C37 C38 C39 119.9(5) . .
C39 C38 H38 120.0 . .
C38 C39 H39 119.7 . .
C40 C39 C38 120.6(6) . .
C40 C39 H39 119.7 . .
C35 C40 C39 121.0(6) . .
C35 C40 H40 119.5 . .
C39 C40 H40 119.5 . .
C37 C41 H41A 109.5 . .
C37 C41 H41B 109.5 . .
C37 C41 H41C 109.5 . .
H41A C41 H41B 109.5 . .
H41A C41 H41C 109.5 . .
H41B C41 H41C 109.5 . .

loop_
_geom_bond_atom_site_label_1
_geom_bond_atom_site_label_2
_geom_bond_distance
_geom_bond_site_symmetry_2
O1 C4 1.368(6) .
O1 C24 1.445(6) .
O2 C1 1.378(6) .
O2 C22 1.439(6) .
O3 C14 1.384(6) .
O3 C28 1.427(6) .
O4 C11 1.387(6) .
O4 C26 1.436(6) .
O5 C21 1.370(6) .
O5 C32 1.441(6) .
O6 C18 1.371(6) .
O6 C30 1.454(6) .
C1 C2 1.401(7) .
C1 C6 1.407(7) .
C2 H2 0.9500 .
C2 C3 1.383(7) .
C3 C4 1.415(7) .
C3 C8 1.513(7) .
C4 C5 1.394(7) .
C5 H5 0.9500 .
C5 C6 1.371(7) .
C6 C7 1.518(7) .
C7 H7A 0.9900 .
C7 H7B 0.9900 .
C7 C19 1.533(7) 2_666
C8 H8A 0.9900 .
C8 H8B 0.9900 .
C8 C9 1.516(7) .
C9 C10 1.395(7) .
C9 C14 1.401(7) .
C10 H10 0.9500 .
C10 C11 1.387(7) .
C11 C12 1.396(7) .
C12 C13 1.391(7) .
C12 C15 1.531(7) .
C13 H13 0.9500 .
C13 C14 1.387(7) .
C15 H15A 0.9900 .
C15 H15B 0.9900 .
C15 C16 1.519(7) .
C16 C17 1.377(7) .
C16 C21 1.407(7) .
C17 H17 0.9500 .
C17 C18 1.393(7) .
C18 C19 1.411(7) .
C19 C7 1.533(7) 2_666
C19 C20 1.371(7) .
C20 H20 0.9500 .
C20 C21 1.409(7) .
C22 H22A 0.9900 .
C22 H22B 0.9900 .
C22 C23 1.502(8) .
C23 H23A 0.9800 .
C23 H23B 0.9800 .
C23 H23C 0.9800 .
C24 H24A 0.9900 .
C24 H24B 0.9900 .
C24 C25 1.504(8) .
C25 H25A 0.9800 .
C25 H25B 0.9800 .
C25 H25C 0.9800 .
C26 H26A 0.9900 .
C26 H26B 0.9900 .
C26 C27 1.503(8) .
C27 H27A 0.9800 .
C27 H27B 0.9800 .
C27 H27C 0.9800 .
C28 H28A 0.9900 .
C28 H28B 0.9900 .
C28 C29 1.525(8) .
C29 H29A 0.9800 .
C29 H29B 0.9800 .
C29 H29C 0.9800 .
C30 H30A 0.9900 .
C30 H30B 0.9900 .
C30 C31 1.499(8) .
C31 H31A 0.9800 .
C31 H31B 0.9800 .
C31 H31C 0.9800 .
C32 H32A 0.9900 .
C32 H32B 0.9900 .
C32 C33 1.504(8) .
C33 H33A 0.9800 .
C33 H33B 0.9800 .
C33 H33C 0.9800 .
C34 H34A 0.9800 .
C34 H34B 0.9800 .
C34 H34C 0.9800 .
C34 C35 1.522(7) .
C35 C36 1.396(8) .
C35 C40 1.381(8) .
C36 H36 0.9500 .
C36 C37 1.411(7) .
C37 C38 1.388(7) .
C37 C41 1.514(8) .
C38 H38 0.9500 .
C38 C39 1.389(8) .
C39 H39 0.9500 .
C39 C40 1.383(8) .
C40 H40 0.9500 .
C41 H41A 0.9800 .
C41 H41B 0.9800 .
C41 H41C 0.9800 .

loop_
_geom_torsion_atom_site_label_1
_geom_torsion_atom_site_label_2
_geom_torsion_atom_site_label_3
_geom_torsion_atom_site_label_4
_geom_torsion
_geom_torsion_site_symmetry_1
_geom_torsion_site_symmetry_4
O1 C4 C5 C6 177.2(5) . .
O2 C1 C2 C3 178.7(4) . .
O2 C1 C6 C5 178.8(4) . .
O2 C1 C6 C7 -0.1(7) . .
O4 C11 C12 C13 178.6(4) . .
O4 C11 C12 C15 -3.1(7) . .
O6 C18 C19 C7 2.4(7) . 2_666
O6 C18 C19 C20 -178.3(4) . .
C1 O2 C22 C23 -176.0(4) . .
C1 C2 C3 C4 0.6(7) . .
C1 C2 C3 C8 -175.8(5) . .
C1 C6 C7 C19 -69.2(6) . 2_666
C2 C1 C6 C5 -3.3(7) . .
C2 C1 C6 C7 177.7(4) . .
C2 C3 C4 O1 -179.7(4) . .
C2 C3 C4 C5 0.0(7) . .
C2 C3 C8 C9 20.5(7) . .
C3 C4 C5 C6 -2.4(8) . .
C3 C8 C9 C10 -125.0(5) . .
C3 C8 C9 C14 58.5(7) . .
C4 O1 C24 C25 -166.3(4) . .
C4 C3 C8 C9 -156.0(4) . .
C4 C5 C6 C1 4.0(7) . .
C4 C5 C6 C7 -177.0(5) . .
C5 C6 C7 C19 111.9(5) . 2_666
C6 C1 C2 C3 1.0(7) . .
C7 C19 C20 C21 -179.7(5) 2_666 .
C8 C3 C4 O1 -3.0(6) . .
C8 C3 C4 C5 176.6(4) . .
C8 C9 C10 C11 -175.5(5) . .
C8 C9 C14 O3 0.6(7) . .
C8 C9 C14 C13 175.2(5) . .
C9 C10 C11 O4 -179.1(5) . .
C9 C10 C11 C12 -0.2(8) . .
C10 C9 C14 O3 -176.1(4) . .
C10 C9 C14 C13 -1.5(8) . .
C10 C11 C12 C13 -0.4(7) . .
C10 C11 C12 C15 177.9(5) . .
C11 O4 C26 C27 -176.1(5) . .
C11 C12 C13 C14 0.0(8) . .
C11 C12 C15 C16 172.1(5) . .
C12 C13 C14 O3 175.2(5) . .
C12 C13 C14 C9 1.0(8) . .
C12 C15 C16 C17 -99.1(6) . .
C12 C15 C16 C21 80.4(6) . .
C13 C12 C15 C16 -9.6(7) . .
C14 O3 C28 C29 165.4(4) . .
C14 C9 C10 C11 1.1(8) . .
C15 C12 C13 C14 -178.3(5) . .
C15 C16 C17 C18 176.8(5) . .
C15 C16 C21 O5 0.6(7) . .
C15 C16 C21 C20 -176.7(4) . .
C16 C17 C18 O6 179.0(5) . .
C16 C17 C18 C19 1.6(8) . .
C17 C16 C21 O5 -179.9(4) . .
C17 C16 C21 C20 2.8(7) . .
C17 C18 C19 C7 -180.0(5) . 2_666
C17 C18 C19 C20 -0.7(7) . .
C18 O6 C30 C31 173.1(4) . .
C18 C19 C20 C21 1.0(8) . .
C19 C20 C21 O5 -179.1(5) . .
C19 C20 C21 C16 -2.1(8) . .
C21 O5 C32 C33 -176.9(5) . .
C21 C16 C17 C18 -2.7(8) . .
C22 O2 C1 C2 -3.8(7) . .
C22 O2 C1 C6 173.9(4) . .
C24 O1 C4 C3 174.1(4) . .
C24 O1 C4 C5 -5.5(7) . .
C26 O4 C11 C10 -3.0(7) . .
C26 O4 C11 C12 178.1(5) . .
C28 O3 C14 C9 -138.3(5) . .
C28 O3 C14 C13 47.3(7) . .
C30 O6 C18 C17 8.7(7) . .
C30 O6 C18 C19 -173.9(4) . .
C32 O5 C21 C16 170.6(5) . .
C32 O5 C21 C20 -12.3(7) . .
C34 C35 C36 C37 -178.2(5) . .
C34 C35 C40 C39 177.7(6) . .
C35 C36 C37 C38 -0.9(8) . .
C35 C36 C37 C41 -178.8(5) . .
C36 C35 C40 C39 -2.4(8) . .
C36 C37 C38 C39 0.5(8) . .
C37 C38 C39 C40 -1.1(8) . .
C38 C39 C40 C35 2.1(9) . .
C40 C35 C36 C37 1.8(8) . .
C41 C37 C38 C39 178.4(5) . .
